data_1529651
loop_
_publ_author_name
'Bode, V.H.'
'Voss, E.'

_publ_section_title
;
 Strukturen der Hexafluorometallate(III)
;
_journal_name_full 'Zeitschrift fuer Anorganische und Allgemeine Chemie'
_journal_page_first 1
_journal_page_last 16
_journal_volume 290
_journal_year 1957
_chemical_formula_sum 'F6 In K3'
_chemical_name_systematic 'K3 (In F6)'
_space_group_IT_number 203
_symmetry_space_group_name_Hall '-F 2uv 2vw 3'
_symmetry_space_group_name_H-M 'F d -3 :2'
_cell_angle_alpha 90
_cell_angle_beta 90
_cell_angle_gamma 90
_cell_formula_units_Z 32
_cell_length_a 17.71
_cell_length_b 17.71
_cell_length_c 17.71
_cell_volume 5554.637
_citation_journal_id_ASTM ZAACAB
_cod_data_source_file Bode_ZAACAB_1957_21.cif
_cod_data_source_block F6In1K3
_cod_original_cell_volume 5554.636
_cod_original_formula_sum 'F6 In1 K3'
_cod_database_code 1529651

loop_
_symmetry_equiv_pos_as_xyz
x,y,z
-x+1/4,-y+1/4,z
x,-y+1/4,-z+1/4
-x+1/4,y,-z+1/4
z,x,y
-z+1/4,-x+1/4,y
z,-x+1/4,-y+1/4
-z+1/4,x,-y+1/4
y,z,x
y,-z+1/4,-x+1/4
-y+1/4,z,-x+1/4
-y+1/4,-z+1/4,x
-x,-y,-z
x-1/4,y-1/4,-z
-x,y-1/4,z-1/4
x-1/4,-y,z-1/4
-z,-x,-y
z-1/4,x-1/4,-y
-z,x-1/4,y-1/4
z-1/4,-x,y-1/4
-y,-z,-x
-y,z-1/4,x-1/4
y-1/4,-z,x-1/4
y-1/4,z-1/4,-x
x,y+1/2,z+1/2
-x+1/4,-y+3/4,z+1/2
x,-y+3/4,-z+3/4
-x+1/4,y+1/2,-z+3/4
z,x+1/2,y+1/2
-z+1/4,-x+3/4,y+1/2
z,-x+3/4,-y+3/4
-z+1/4,x+1/2,-y+3/4
y,z+1/2,x+1/2
y,-z+3/4,-x+3/4
-y+1/4,z+1/2,-x+3/4
-y+1/4,-z+3/4,x+1/2
-x,-y+1/2,-z+1/2
x-1/4,y+1/4,-z+1/2
-x,y+1/4,z+1/4
x-1/4,-y+1/2,z+1/4
-z,-x+1/2,-y+1/2
z-1/4,x+1/4,-y+1/2
-z,x+1/4,y+1/4
z-1/4,-x+1/2,y+1/4
-y,-z+1/2,-x+1/2
-y,z+1/4,x+1/4
y-1/4,-z+1/2,x+1/4
y-1/4,z+1/4,-x+1/2
x+1/2,y,z+1/2
-x+3/4,-y+1/4,z+1/2
x+1/2,-y+1/4,-z+3/4
-x+3/4,y,-z+3/4
z+1/2,x,y+1/2
-z+3/4,-x+1/4,y+1/2
z+1/2,-x+1/4,-y+3/4
-z+3/4,x,-y+3/4
y+1/2,z,x+1/2
y+1/2,-z+1/4,-x+3/4
-y+3/4,z,-x+3/4
-y+3/4,-z+1/4,x+1/2
-x+1/2,-y,-z+1/2
x+1/4,y-1/4,-z+1/2
-x+1/2,y-1/4,z+1/4
x+1/4,-y,z+1/4
-z+1/2,-x,-y+1/2
z+1/4,x-1/4,-y+1/2
-z+1/2,x-1/4,y+1/4
z+1/4,-x,y+1/4
-y+1/2,-z,-x+1/2
-y+1/2,z-1/4,x+1/4
y+1/4,-z,x+1/4
y+1/4,z-1/4,-x+1/2
x+1/2,y+1/2,z
-x+3/4,-y+3/4,z
x+1/2,-y+3/4,-z+1/4
-x+3/4,y+1/2,-z+1/4
z+1/2,x+1/2,y
-z+3/4,-x+3/4,y
z+1/2,-x+3/4,-y+1/4
-z+3/4,x+1/2,-y+1/4
y+1/2,z+1/2,x
y+1/2,-z+3/4,-x+1/4
-y+3/4,z+1/2,-x+1/4
-y+3/4,-z+3/4,x
-x+1/2,-y+1/2,-z
x+1/4,y+1/4,-z
-x+1/2,y+1/4,z-1/4
x+1/4,-y+1/2,z-1/4
-z+1/2,-x+1/2,-y
z+1/4,x+1/4,-y
-z+1/2,x+1/4,y-1/4
z+1/4,-x+1/2,y-1/4
-y+1/2,-z+1/2,-x
-y+1/2,z+1/4,x-1/4
y+1/4,-z+1/2,x-1/4
y+1/4,z+1/4,-x

loop_
_atom_site_label
_atom_site_type_symbol
_atom_site_fract_x
_atom_site_fract_y
_atom_site_fract_z
_atom_site_occupancy
_atom_site_U_iso_or_equiv
K1 K+1 0.125 0.125 0.125 1 0.0
F2 F-1 0.61 0.52 0.515 1 0.0
K4 K+1 0.375 0.125 0.125 1 0.0
In2 In+3 0.5 0.5 0.5 1 0.0
K2 K+1 0.625 0.625 0.625 1 0.0
In1 In+3 0 0 0 1 0.0
K3 K+1 0.25 0.25 0.25 1 0.0
F1 F-1 0.11 0.02 -0.015 1 0.0
